data_4035009
loop_
_publ_author_name
'Kohn, Daniel R.'
'Gawel, Przemyslaw'
'Xiong, Yaoyao'
'Christensen, Kirsten E.'
'Anderson, Harry L.'

_publ_section_title
;
 Synthesis of Polyynes Using Dicobalt Masking Groups.
;
_journal_issue 4
_journal_name_full 'The Journal of organic chemistry'
_journal_page_first 2077
_journal_page_last 2086
_journal_paper_doi 10.1021/acs.joc.7b03015
_journal_volume 83
_journal_year 2018
_chemical_absolute_configuration ad
_chemical_formula_moiety 'C47 H52 Co2 O4 P2 Si2'
_chemical_formula_sum 'C47 H52 Co2 O4 P2 Si2'
_chemical_formula_weight 916.91
_chemical_melting_point ?
_space_group_IT_number 19
_space_group_name_Hall 'P 2ac 2ab'
_space_group_name_H-M_alt 'P 21 21 21'
_symmetry_cell_setting orthorhombic
_symmetry_space_group_name_Hall 'P 2ac 2ab'
_symmetry_space_group_name_H-M 'P 21 21 21'
_atom_sites_solution_hydrogens difmap
_atom_sites_solution_primary other
_audit_creation_date 2017-02-13
_audit_creation_method CRYSTALS_ver_14.61_build_6156
_cell_angle_alpha 90
_cell_angle_beta 90
_cell_angle_gamma 90
_cell_formula_units_Z 4
_cell_length_a 14.1381(1)
_cell_length_b 15.8779(1)
_cell_length_c 20.5634(2)
_cell_measurement_reflns_used 5813
_cell_measurement_temperature 150
_cell_measurement_theta_max 27
_cell_measurement_theta_min 5
_cell_volume 4616.14(6)
_computing_cell_refinement 'DENZO/SCALEPACK (Otwinowski & Minor, 1997)'
_computing_data_collection 'COLLECT (Nonius, 2001).'
_computing_data_reduction 'DENZO/SCALEPACK (Otwinowski & Minor, 1997)'
_computing_molecular_graphics 'CAMERON (Watkin et al., 1996)'
_computing_publication_material 'CRYSTALS (Betteridge et al., 2003)'
_computing_structure_refinement 'CRYSTALS (Betteridge et al., 2003)'
_computing_structure_solution 'Superflip (Palatinus & Chapuis, 2007)'
_diffrn_ambient_temperature 150
_diffrn_measured_fraction_theta_full 0.990
_diffrn_measured_fraction_theta_max 0.990
_diffrn_measurement_device Area
_diffrn_measurement_device_type 'Nonius KappaCCD'
_diffrn_measurement_method \w
_diffrn_radiation_monochromator graphite
_diffrn_radiation_type 'Mo K\a'
_diffrn_radiation_wavelength 0.71073
_diffrn_reflns_av_R_equivalents 0.052
_diffrn_reflns_limit_h_max 18
_diffrn_reflns_limit_h_min -18
_diffrn_reflns_limit_k_max 20
_diffrn_reflns_limit_k_min -20
_diffrn_reflns_limit_l_max 26
_diffrn_reflns_limit_l_min -26
_diffrn_reflns_number 85558
_diffrn_reflns_theta_full 27.484
_diffrn_reflns_theta_max 27.484
_diffrn_reflns_theta_min 5.121
_diffrn_standards_number 0
_exptl_absorpt_coefficient_mu 0.881
_exptl_absorpt_correction_T_max 0.81
_exptl_absorpt_correction_T_min 0.77
_exptl_absorpt_correction_type multi-scan
_exptl_absorpt_process_details 'DENZO/SCALEPACK (Otwinowski & Minor, 1997)'
_exptl_crystal_colour clear_intense_red
_exptl_crystal_density_diffrn 1.319
_exptl_crystal_density_meas ?
_exptl_crystal_density_method 'not measured'
_exptl_crystal_description block
_exptl_crystal_F_000 1912
_exptl_crystal_size_max 0.32
_exptl_crystal_size_mid 0.28
_exptl_crystal_size_min 0.24
_refine_diff_density_max 0.54
_refine_diff_density_min -0.38
_refine_ls_abs_structure_details 'Flack (1983), 4735 Friedel-pairs'
_refine_ls_abs_structure_Flack -0.016(9)
_refine_ls_extinction_method None
_refine_ls_goodness_of_fit_ref 1.0060
_refine_ls_hydrogen_treatment constr
_refine_ls_matrix_type full
_refine_ls_number_parameters 515
_refine_ls_number_reflns 10526
_refine_ls_number_restraints 0
_refine_ls_R_factor_all 0.0371
_refine_ls_R_factor_gt 0.0296
_refine_ls_shift/su_max 0.0007692
_refine_ls_shift/su_mean 0.0000387
_refine_ls_structure_factor_coef Fsqd
_refine_ls_weighting_details
;
 Method= Modified Sheldrick 
 w=1/[\s^2^(F^2^) + ( 0.03P)^2^ + 2.22P] 
 ,where P=(max(Fo^2^,0) + 2Fc^2^)/3 
;
_refine_ls_weighting_scheme calc
_refine_ls_wR_factor_all 0.0683
_refine_ls_wR_factor_gt 0.0641
_refine_ls_wR_factor_ref 0.0683
_reflns_limit_h_max 18
_reflns_limit_h_min -18
_reflns_limit_k_max 20
_reflns_limit_k_min 0
_reflns_limit_l_max 26
_reflns_limit_l_min 0
_reflns_number_gt 9363
_reflns_number_total 10526
_reflns_threshold_expression I>2.0\s(I)
_oxford_diffrn_Wilson_B_factor 1.52
_oxford_diffrn_Wilson_scale 22.17
_oxford_refine_ls_r_factor_ref 0.0371
_oxford_refine_ls_scale 0.21858(7)
_oxford_reflns_number_all 10526
_oxford_reflns_threshold_expression_ref I>-10.0\s(I)
_oxford_structure_analysis_title 6707/001drk15
_cod_data_source_file jo7b03015_si_002.cif
_cod_data_source_block 2
_cod_depositor_comments
;
The following automatic conversions were performed:

data item '_chemical_melting_point' value 'not measured' was changed
to '?' -- the value is undefined or not given.

data item '_atom_sites_solution_primary' value 'Other' was changed to
'other' in accordance with the
/home/data/users/saulius/crontab/automatic-downloads/current/ACS/lib/dictionaries/cif_core.dic
dictionary named 'cif_core.dic' version 2.4.2 last updated on
2011-04-26.

data item '_exptl_crystal_density_meas' value 'not measured' was
changed to '?' -- the value is perceived as not measured.

Automatic conversion script
Id: cif_fix_values 6909 2019-04-08 15:41:33Z antanas 
;
_cod_original_sg_symbol_H-M 'P 21 21 21 '
_cod_database_code 4035009

loop_
_symmetry_equiv_pos_as_xyz
x,y,z
-x+1/2,-y,z+1/2
x+1/2,-y+1/2,-z
-x,y+1/2,-z+1/2

loop_
_atom_site_label
_atom_site_type_symbol
_atom_site_fract_x
_atom_site_fract_y
_atom_site_fract_z
_atom_site_U_iso_or_equiv
_atom_site_occupancy
_atom_site_adp_type
_atom_site_refinement_flags_posn
C11 C 0.25692(15) 0.51015(16) 0.43563(10) 0.0264 1.0000 Uani .
O12 O 0.32626(13) 0.52099(12) 0.46330(10) 0.0488 1.0000 Uani .
C13 C 0.16823(16) 0.40301(15) 0.34743(11) 0.0276 1.0000 Uani .
O14 O 0.17968(15) 0.34097(12) 0.32103(10) 0.0511 1.0000 Uani .
C15 C -0.05122(16) 0.40773(13) 0.35102(10) 0.0242 1.0000 Uani .
O16 O -0.06026(14) 0.34769(10) 0.32236(9) 0.0411 1.0000 Uani .
C17 C -0.12870(15) 0.50777(16) 0.45313(10) 0.0261 1.0000 Uani .
O18 O -0.19032(13) 0.51597(13) 0.48835(9) 0.0467 1.0000 Uani .
C21 C -0.06541(15) 0.70929(12) 0.35957(10) 0.0215 1.0000 Uani .
C22 C -0.05671(19) 0.77723(14) 0.31774(12) 0.0341 1.0000 Uani .
C23 C -0.0717(2) 0.85847(15) 0.33973(14) 0.0421 1.0000 Uani .
C24 C -0.09862(17) 0.87304(15) 0.40287(14) 0.0363 1.0000 Uani .
C25 C -0.10826(19) 0.80620(16) 0.44496(12) 0.0360 1.0000 Uani .
C26 C -0.09042(17) 0.72430(15) 0.42369(11) 0.0303 1.0000 Uani .
C31 C -0.15371(15) 0.58766(13) 0.27724(10) 0.0219 1.0000 Uani .
C32 C -0.15576(17) 0.61740(19) 0.21386(12) 0.0395 1.0000 Uani .
C33 C -0.23509(17) 0.6064(2) 0.17565(13) 0.0464 1.0000 Uani .
C34 C -0.31380(17) 0.56592(17) 0.19976(12) 0.0366 1.0000 Uani .
C35 C -0.31305(17) 0.53641(16) 0.26228(13) 0.0350 1.0000 Uani .
C36 C -0.23336(16) 0.54679(16) 0.30083(11) 0.0299 1.0000 Uani .
C41 C 0.18185(14) 0.70417(13) 0.34709(10) 0.0192 1.0000 Uani .
C42 C 0.19429(16) 0.72341(14) 0.41256(11) 0.0276 1.0000 Uani .
C43 C 0.21104(19) 0.80627(16) 0.43173(12) 0.0365 1.0000 Uani .
C44 C 0.21441(17) 0.86974(15) 0.38596(13) 0.0329 1.0000 Uani .
C45 C 0.20170(17) 0.85089(14) 0.32047(13) 0.0324 1.0000 Uani .
C46 C 0.18638(16) 0.76836(14) 0.30174(11) 0.0276 1.0000 Uani .
C51 C 0.25018(14) 0.58008(13) 0.25986(10) 0.0196 1.0000 Uani .
C52 C 0.34355(15) 0.59820(16) 0.27551(11) 0.0306 1.0000 Uani .
C53 C 0.41602(16) 0.58279(17) 0.23187(12) 0.0364 1.0000 Uani .
C54 C 0.39676(17) 0.54836(15) 0.17171(12) 0.0337 1.0000 Uani .
C55 C 0.30517(18) 0.52925(17) 0.15544(12) 0.0394 1.0000 Uani .
C56 C 0.23201(17) 0.54536(16) 0.19863(11) 0.0314 1.0000 Uani .
C61 C 0.06790(16) 0.59344(13) 0.51795(9) 0.0222 1.0000 Uani .
C62 C 0.07001(17) 0.64560(14) 0.56088(10) 0.0279 1.0000 Uani .
Si63 Si 0.06548(5) 0.71980(4) 0.62950(3) 0.0273 1.0000 Uani .
C64 C -0.03896(19) 0.6903(2) 0.67895(14) 0.0508 1.0000 Uani .
C65 C 0.17453(18) 0.7115(2) 0.67838(14) 0.0461 1.0000 Uani .
C66 C 0.0529(3) 0.82935(17) 0.59819(14) 0.0589 1.0000 Uani .
C81 C 0.06206(17) 0.37119(12) 0.49445(9) 0.0224 1.0000 Uani .
C82 C 0.05811(17) 0.30037(13) 0.51678(10) 0.0275 1.0000 Uani .
Si83 Si 0.06038(5) 0.18920(3) 0.54055(3) 0.0248 1.0000 Uani .
C84 C -0.0426(2) 0.16712(16) 0.59670(12) 0.0407 1.0000 Uani .
C85 C -0.0737(2) 0.24252(19) 0.63562(15) 0.0538 1.0000 Uani .
C86 C -0.0258(2) 0.09044(18) 0.64080(14) 0.0521 1.0000 Uani .
C87 C 0.04765(18) 0.12722(15) 0.46259(12) 0.0339 1.0000 Uani .
C88 C -0.0449(2) 0.14304(19) 0.42668(13) 0.0468 1.0000 Uani .
C89 C 0.0641(2) 0.03269(15) 0.47223(15) 0.0466 1.0000 Uani .
C90 C 0.18100(18) 0.16963(15) 0.57621(12) 0.0336 1.0000 Uani .
C91 C 0.25826(18) 0.18938(18) 0.52643(14) 0.0423 1.0000 Uani .
C92 C 0.1983(2) 0.2198(2) 0.63853(15) 0.0606 1.0000 Uani .
C1 C 0.06507(16) 0.53409(12) 0.46708(9) 0.0198 1.0000 Uani .
C2 C 0.06391(17) 0.44775(12) 0.46161(9) 0.0210 1.0000 Uani .
Co3 Co 0.147092(17) 0.495728(18) 0.395969(12) 0.0174 1.0000 Uani .
Co4 Co -0.027612(17) 0.497787(19) 0.402226(12) 0.0178 1.0000 Uani .
P5 P -0.05150(4) 0.60100(3) 0.33142(2) 0.0177 1.0000 Uani .
C6 C 0.04927(14) 0.60481(13) 0.27477(9) 0.0191 1.0000 Uani .
P7 P 0.15925(4) 0.59624(3) 0.32169(2) 0.0173 1.0000 Uani .
H221 H -0.0406 0.7683 0.2750 0.0413 1.0000 Uiso R
H231 H -0.0635 0.9034 0.3107 0.0511 1.0000 Uiso R
H241 H -0.1095 0.9276 0.4181 0.0441 1.0000 Uiso R
H251 H -0.1265 0.8165 0.4883 0.0439 1.0000 Uiso R
H261 H -0.0957 0.6787 0.4529 0.0373 1.0000 Uiso R
H321 H -0.1030 0.6457 0.1978 0.0475 1.0000 Uiso R
H331 H -0.2349 0.6254 0.1331 0.0556 1.0000 Uiso R
H341 H -0.3671 0.5591 0.1737 0.0437 1.0000 Uiso R
H351 H -0.3655 0.5094 0.2802 0.0424 1.0000 Uiso R
H361 H -0.2317 0.5264 0.3432 0.0357 1.0000 Uiso R
H421 H 0.1902 0.6796 0.4435 0.0339 1.0000 Uiso R
H431 H 0.2188 0.8173 0.4768 0.0433 1.0000 Uiso R
H441 H 0.2256 0.9257 0.3981 0.0395 1.0000 Uiso R
H451 H 0.2046 0.8931 0.2889 0.0390 1.0000 Uiso R
H461 H 0.1804 0.7546 0.2566 0.0340 1.0000 Uiso R
H521 H 0.3562 0.6195 0.3173 0.0371 1.0000 Uiso R
H531 H 0.4787 0.5958 0.2432 0.0445 1.0000 Uiso R
H541 H 0.4467 0.5386 0.1418 0.0404 1.0000 Uiso R
H551 H 0.2909 0.5062 0.1150 0.0479 1.0000 Uiso R
H561 H 0.1689 0.5328 0.1872 0.0380 1.0000 Uiso R
H642 H -0.0443 0.7253 0.7160 0.0760 1.0000 Uiso R
H641 H -0.0318 0.6332 0.6930 0.0756 1.0000 Uiso R
H643 H -0.0963 0.6947 0.6548 0.0759 1.0000 Uiso R
H652 H 0.1712 0.7509 0.7137 0.0690 1.0000 Uiso R
H651 H 0.2295 0.7229 0.6522 0.0693 1.0000 Uiso R
H653 H 0.1792 0.6567 0.6952 0.0696 1.0000 Uiso R
H661 H 0.0471 0.8692 0.6328 0.0872 1.0000 Uiso R
H663 H 0.1078 0.8428 0.5723 0.0883 1.0000 Uiso R
H662 H -0.0005 0.8342 0.5707 0.0892 1.0000 Uiso R
H841 H -0.1002 0.1543 0.5683 0.0504 1.0000 Uiso R
H852 H -0.1326 0.2276 0.6599 0.0803 1.0000 Uiso R
H851 H -0.0205 0.2579 0.6655 0.0811 1.0000 Uiso R
H853 H -0.0900 0.2882 0.6041 0.0812 1.0000 Uiso R
H862 H -0.0795 0.0792 0.6682 0.0775 1.0000 Uiso R
H861 H 0.0274 0.1034 0.6682 0.0771 1.0000 Uiso R
H863 H -0.0112 0.0394 0.6166 0.0776 1.0000 Uiso R
H871 H 0.0968 0.1483 0.4353 0.0409 1.0000 Uiso R
H881 H -0.0468 0.1105 0.3854 0.0699 1.0000 Uiso R
H882 H -0.0955 0.1232 0.4553 0.0697 1.0000 Uiso R
H883 H -0.0535 0.2026 0.4187 0.0701 1.0000 Uiso R
H892 H 0.0611 0.0043 0.4313 0.0701 1.0000 Uiso R
H891 H 0.0141 0.0095 0.4997 0.0693 1.0000 Uiso R
H893 H 0.1263 0.0225 0.4925 0.0701 1.0000 Uiso R
H901 H 0.1866 0.1102 0.5863 0.0402 1.0000 Uiso R
H911 H 0.3200 0.1783 0.5449 0.0634 1.0000 Uiso R
H912 H 0.2550 0.2488 0.5139 0.0625 1.0000 Uiso R
H913 H 0.2510 0.1537 0.4871 0.0621 1.0000 Uiso R
H921 H 0.2607 0.2089 0.6534 0.0903 1.0000 Uiso R
H922 H 0.1523 0.2032 0.6713 0.0911 1.0000 Uiso R
H923 H 0.1925 0.2800 0.6292 0.0903 1.0000 Uiso R
H61 H 0.0491 0.6520 0.2467 0.0219 1.0000 Uiso R
H62 H 0.0468 0.5547 0.2501 0.0235 1.0000 Uiso R

loop_
_atom_site_aniso_label
_atom_site_aniso_U_11
_atom_site_aniso_U_22
_atom_site_aniso_U_33
_atom_site_aniso_U_23
_atom_site_aniso_U_13
_atom_site_aniso_U_12
C11 0.0278(11) 0.0239(12) 0.0277(10) -0.0001(10) -0.0018(8) 0.0042(10)
O12 0.0361(10) 0.0538(13) 0.0565(11) -0.0146(10) -0.0236(9) 0.0077(9)
C13 0.0240(11) 0.0242(12) 0.0346(12) -0.0019(10) 0.0004(9) 0.0005(10)
O14 0.0563(13) 0.0370(11) 0.0599(13) -0.0234(10) 0.0004(11) 0.0079(9)
C15 0.0210(10) 0.0272(11) 0.0243(10) 0.0034(9) -0.0023(9) -0.0029(10)
O16 0.0434(10) 0.0362(9) 0.0438(10) -0.0176(8) 0.0010(9) -0.0076(9)
C17 0.0271(10) 0.0258(11) 0.0254(10) -0.0014(10) 0.0029(8) -0.0046(10)
O18 0.0386(10) 0.0532(13) 0.0483(10) -0.0116(9) 0.0222(8) -0.0094(9)
C21 0.0193(10) 0.0181(9) 0.0270(10) -0.0002(8) -0.0002(9) 0.0010(9)
C22 0.0405(13) 0.0252(11) 0.0365(12) 0.0041(10) 0.0129(12) 0.0055(12)
C23 0.0484(16) 0.0191(11) 0.0587(17) 0.0093(11) 0.0151(14) 0.0042(11)
C24 0.0342(13) 0.0200(11) 0.0547(16) -0.0062(11) -0.0020(12) 0.0014(9)
C25 0.0464(15) 0.0323(13) 0.0294(13) -0.0095(11) -0.0045(11) 0.0079(11)
C26 0.0406(13) 0.0247(12) 0.0256(11) 0.0005(9) -0.0019(10) 0.0044(10)
C31 0.0215(10) 0.0227(11) 0.0215(10) -0.0004(8) 0.0000(8) 0.0042(9)
C32 0.0226(11) 0.0643(18) 0.0317(12) 0.0156(12) -0.0029(10) -0.0053(12)
C33 0.0274(12) 0.084(2) 0.0279(12) 0.0097(14) -0.0073(10) 0.0029(13)
C34 0.0219(12) 0.0506(16) 0.0373(13) -0.0083(12) -0.0090(10) 0.0060(11)
C35 0.0226(11) 0.0388(13) 0.0435(14) 0.0016(11) -0.0025(10) -0.0051(10)
C36 0.0254(11) 0.0366(13) 0.0277(11) 0.0022(10) -0.0009(9) -0.0023(10)
C41 0.0172(9) 0.0195(10) 0.0211(10) -0.0010(8) 0.0016(8) -0.0001(8)
C42 0.0355(13) 0.0238(11) 0.0235(11) -0.0005(9) 0.0014(9) -0.0063(9)
C43 0.0479(15) 0.0342(14) 0.0274(12) -0.0088(10) 0.0060(11) -0.0078(12)
C44 0.0331(13) 0.0202(11) 0.0454(14) -0.0059(10) 0.0034(11) -0.0041(9)
C45 0.0355(13) 0.0211(11) 0.0407(13) 0.0060(10) -0.0040(11) -0.0028(9)
C46 0.0302(12) 0.0255(12) 0.0270(11) 0.0027(9) -0.0041(9) -0.0043(10)
C51 0.0196(10) 0.0172(10) 0.0221(10) 0.0018(8) 0.0022(8) 0.0021(8)
C52 0.0222(11) 0.0433(14) 0.0263(11) -0.0059(10) 0.0005(9) 0.0002(10)
C53 0.0217(12) 0.0496(16) 0.0378(13) -0.0013(12) 0.0049(10) 0.0010(10)
C54 0.0312(12) 0.0347(13) 0.0350(13) 0.0002(11) 0.0135(10) 0.0053(10)
C55 0.0374(13) 0.0490(15) 0.0319(12) -0.0139(11) 0.0088(10) -0.0041(11)
C56 0.0254(11) 0.0376(13) 0.0312(12) -0.0100(10) 0.0036(9) -0.0054(10)
C61 0.0257(11) 0.0221(10) 0.0187(9) 0.0031(8) 0.0002(8) 0.0004(9)
C62 0.0318(13) 0.0280(11) 0.0239(10) -0.0014(9) -0.0003(9) -0.0004(10)
Si63 0.0293(3) 0.0304(3) 0.0222(3) -0.0082(2) -0.0003(3) 0.0009(3)
C64 0.0369(15) 0.073(2) 0.0421(15) -0.0213(15) 0.0114(12) -0.0091(14)
C65 0.0343(14) 0.0590(18) 0.0449(15) -0.0221(14) -0.0082(12) 0.0033(13)
C66 0.101(2) 0.0338(14) 0.0423(15) -0.0092(12) -0.0055(19) 0.0111(17)
C81 0.0247(10) 0.0227(10) 0.0199(9) -0.0001(8) -0.0001(9) 0.0021(10)
C82 0.0299(11) 0.0268(11) 0.0260(10) 0.0041(9) -0.0005(10) 0.0015(11)
Si83 0.0308(3) 0.0178(3) 0.0258(3) 0.0040(2) 0.0007(3) 0.0017(3)
C84 0.0525(16) 0.0344(13) 0.0353(13) 0.0084(11) 0.0115(13) 0.0007(12)
C85 0.063(2) 0.0510(17) 0.0474(16) 0.0018(13) 0.0219(15) 0.0038(15)
C86 0.075(2) 0.0399(16) 0.0417(15) 0.0175(13) 0.0113(14) -0.0044(14)
C87 0.0288(12) 0.0370(13) 0.0359(12) -0.0053(10) 0.0023(10) -0.0030(11)
C88 0.0475(17) 0.0561(17) 0.0366(14) -0.0045(12) -0.0094(12) -0.0023(14)
C89 0.0375(14) 0.0342(13) 0.0680(18) -0.0208(12) -0.0070(14) 0.0035(12)
C90 0.0428(14) 0.0246(12) 0.0335(12) -0.0022(10) -0.0118(11) 0.0080(10)
C91 0.0329(13) 0.0402(15) 0.0538(16) -0.0009(13) -0.0117(12) 0.0021(11)
C92 0.0591(19) 0.074(2) 0.0488(17) -0.0236(16) -0.0264(15) 0.0192(17)
C1 0.0196(10) 0.0200(9) 0.0199(9) 0.0022(8) -0.0002(9) 0.0015(9)
C2 0.0224(10) 0.0222(10) 0.0186(9) 0.0017(8) -0.0004(9) -0.0007(9)
Co3 0.01866(12) 0.01608(13) 0.01750(12) 0.00063(12) -0.00108(9) 0.00076(12)
Co4 0.01927(12) 0.01671(13) 0.01738(12) 0.00110(12) 0.00085(9) -0.00029(11)
P5 0.0169(2) 0.0180(2) 0.0183(2) 0.00123(19) -0.0001(2) 0.0005(2)
C6 0.0192(10) 0.0215(10) 0.0165(8) -0.0002(8) 0.0001(8) 0.0011(9)
P7 0.0170(2) 0.0176(2) 0.0173(2) 0.0010(2) 0.0000(2) -0.0002(2)

loop_
_atom_type_symbol
_atom_type_scat_dispersion_real
_atom_type_scat_dispersion_imag
_atom_type_scat_Cromer_Mann_a1
_atom_type_scat_Cromer_Mann_b1
_atom_type_scat_Cromer_Mann_a2
_atom_type_scat_Cromer_Mann_b2
_atom_type_scat_Cromer_Mann_a3
_atom_type_scat_Cromer_Mann_b3
_atom_type_scat_Cromer_Mann_a4
_atom_type_scat_Cromer_Mann_b4
_atom_type_scat_Cromer_Mann_c
_atom_type_scat_source
C 0.0033 0.0016 2.3100 20.8439 1.0200 10.2075 1.5886 0.5687 0.8650 51.6512 0.2156 'International Tables Vol C 4.2.6.8 and 6.1.1.4'
H 0.0000 0.0000 0.4930 10.5109 0.3229 26.1257 0.1402 3.1424 0.0408 57.7998 0.0030 'International Tables Vol C 4.2.6.8 and 6.1.1.4'
Co 0.3494 0.9721 12.2841 4.2791 7.3409 0.2784 4.0034 13.5359 2.3488 71.1692 1.0118 'International Tables Vol C 4.2.6.8 and 6.1.1.4'
O 0.0106 0.0060 3.0485 13.2771 2.2868 5.7011 1.5463 0.3239 0.8670 32.9089 0.2508 'International Tables Vol C 4.2.6.8 and 6.1.1.4'
P 0.1023 0.0942 6.4345 1.9067 4.1791 27.1570 1.7800 0.5260 1.4908 68.1645 1.1149 'International Tables Vol C 4.2.6.8 and 6.1.1.4'
Si 0.0817 0.0704 6.2915 2.4386 3.0353 32.3337 1.9891 0.6785 1.5410 81.6937 1.1407 'International Tables Vol C 4.2.6.8 and 6.1.1.4'

loop_
_geom_angle_atom_site_label_1
_geom_angle_atom_site_label_2
_geom_angle_atom_site_label_3
_geom_angle
_geom_angle_publ_flag
O12 C11 Co3 177.3(2) yes
O14 C13 Co3 174.6(2) yes
O16 C15 Co4 173.8(2) yes
O18 C17 Co4 176.2(2) yes
C22 C21 C26 118.66(19) yes
C22 C21 P5 121.82(16) yes
C26 C21 P5 119.43(16) yes
C21 C22 C23 120.6(2) yes
C21 C22 H221 119.7 no
C23 C22 H221 119.7 no
C22 C23 C24 120.6(2) yes
C22 C23 H231 118.8 no
C24 C23 H231 120.6 no
C23 C24 C25 119.5(2) yes
C23 C24 H241 121.3 no
C25 C24 H241 119.2 no
C24 C25 C26 120.2(2) yes
C24 C25 H251 119.2 no
C26 C25 H251 120.5 no
C25 C26 C21 120.3(2) yes
C25 C26 H261 120.1 no
C21 C26 H261 119.6 no
C32 C31 C36 118.1(2) yes
C32 C31 P5 123.17(17) yes
C36 C31 P5 118.72(16) yes
C31 C32 C33 120.6(2) yes
C31 C32 H321 118.7 no
C33 C32 H321 120.7 no
C32 C33 C34 120.7(2) yes
C32 C33 H331 119.6 no
C34 C33 H331 119.7 no
C33 C34 C35 119.5(2) yes
C33 C34 H341 120.1 no
C35 C34 H341 120.5 no
C34 C35 C36 120.2(2) yes
C34 C35 H351 121.5 no
C36 C35 H351 118.4 no
C35 C36 C31 121.0(2) yes
C35 C36 H361 121.0 no
C31 C36 H361 118.0 no
C42 C41 C46 119.0(2) yes
C42 C41 P7 120.43(16) yes
C46 C41 P7 120.58(16) yes
C41 C42 C43 120.2(2) yes
C41 C42 H421 118.8 no
C43 C42 H421 121.0 no
C42 C43 C44 120.2(2) yes
C42 C43 H431 118.1 no
C44 C43 H431 121.8 no
C43 C44 C45 119.9(2) yes
C43 C44 H441 121.1 no
C45 C44 H441 119.0 no
C44 C45 C46 119.6(2) yes
C44 C45 H451 120.9 no
C46 C45 H451 119.5 no
C45 C46 C41 121.2(2) yes
C45 C46 H461 120.0 no
C41 C46 H461 118.8 no
C52 C51 C56 117.7(2) yes
C52 C51 P7 118.60(16) yes
C56 C51 P7 123.57(16) yes
C51 C52 C53 121.1(2) yes
C51 C52 H521 117.9 no
C53 C52 H521 121.0 no
C52 C53 C54 120.4(2) yes
C52 C53 H531 119.9 no
C54 C53 H531 119.7 no
C53 C54 C55 119.5(2) yes
C53 C54 H541 119.9 no
C55 C54 H541 120.5 no
C54 C55 C56 120.5(2) yes
C54 C55 H551 120.6 no
C56 C55 H551 118.9 no
C51 C56 C55 120.8(2) yes
C51 C56 H561 118.8 no
C55 C56 H561 120.4 no
C62 C61 C1 178.8(2) yes
C61 C62 Si63 175.2(2) yes
C62 Si63 C64 106.66(12) yes
C62 Si63 C65 110.05(12) yes
C64 Si63 C65 110.40(13) yes
C62 Si63 C66 109.65(11) yes
C64 Si63 C66 110.49(16) yes
C65 Si63 C66 109.56(15) yes
Si63 C64 H642 110.9 no
Si63 C64 H641 108.7 no
H642 C64 H641 108.8 no
Si63 C64 H643 111.9 no
H642 C64 H643 108.0 no
H641 C64 H643 108.5 no
Si63 C65 H652 108.9 no
Si63 C65 H651 110.9 no
H652 C65 H651 109.8 no
Si63 C65 H653 109.1 no
H652 C65 H653 109.2 no
H651 C65 H653 108.9 no
Si63 C66 H661 111.6 no
Si63 C66 H663 108.7 no
H661 C66 H663 109.5 no
Si63 C66 H662 111.0 no
H661 C66 H662 108.7 no
H663 C66 H662 107.1 no
C82 C81 C2 173.0(2) yes
C81 C82 Si83 172.3(2) yes
C82 Si83 C84 109.15(11) yes
C82 Si83 C87 105.89(10) yes
C84 Si83 C87 110.37(12) yes
C82 Si83 C90 106.19(11) yes
C84 Si83 C90 115.42(12) yes
C87 Si83 C90 109.32(11) yes
Si83 C84 C85 113.68(19) yes
Si83 C84 C86 112.81(19) yes
C85 C84 C86 111.2(2) yes
Si83 C84 H841 107.5 no
C85 C84 H841 103.3 no
C86 C84 H841 107.6 no
C84 C85 H852 108.7 no
C84 C85 H851 107.5 no
H852 C85 H851 112.2 no
C84 C85 H853 107.5 no
H852 C85 H853 107.6 no
H851 C85 H853 113.2 no
C84 C86 H862 111.7 no
C84 C86 H861 107.3 no
H862 C86 H861 108.3 no
C84 C86 H863 113.1 no
H862 C86 H863 108.1 no
H861 C86 H863 108.1 no
Si83 C87 C88 114.02(17) yes
Si83 C87 C89 112.71(18) yes
C88 C87 C89 110.8(2) yes
Si83 C87 H871 104.3 no
C88 C87 H871 106.4 no
C89 C87 H871 108.0 no
C87 C88 H881 110.5 no
C87 C88 H882 106.5 no
H881 C88 H882 109.0 no
C87 C88 H883 110.6 no
H881 C88 H883 111.1 no
H882 C88 H883 109.0 no
C87 C89 H892 110.0 no
C87 C89 H891 109.5 no
H892 C89 H891 107.5 no
C87 C89 H893 110.5 no
H892 C89 H893 109.5 no
H891 C89 H893 109.8 no
Si83 C90 C91 110.65(16) yes
Si83 C90 C92 112.69(19) yes
C91 C90 C92 109.8(2) yes
Si83 C90 H901 108.6 no
C91 C90 H901 106.5 no
C92 C90 H901 108.3 no
C90 C91 H911 110.1 no
C90 C91 H912 109.9 no
H911 C91 H912 108.7 no
C90 C91 H913 110.7 no
H911 C91 H913 108.0 no
H912 C91 H913 109.4 no
C90 C92 H921 108.9 no
C90 C92 H922 109.4 no
H921 C92 H922 110.4 no
C90 C92 H923 109.4 no
H921 C92 H923 108.7 no
H922 C92 H923 110.1 no
C61 C1 C2 136.71(19) yes
C61 C1 Co3 138.07(17) yes
C2 C1 Co3 68.71(13) yes
C61 C1 Co4 136.25(17) yes
C2 C1 Co4 69.06(14) yes
Co3 C1 Co4 78.26(7) yes
C81 C2 C1 146.3(2) yes
C81 C2 Co3 133.66(17) yes
C1 C2 Co3 70.08(13) yes
C81 C2 Co4 130.41(17) yes
C1 C2 Co4 69.69(13) yes
Co3 C2 Co4 78.87(7) yes
C1 Co3 C2 41.20(8) yes
C1 Co3 C13 139.76(10) yes
C2 Co3 C13 99.47(9) yes
C1 Co3 C11 97.76(10) yes
C2 Co3 C11 105.16(10) yes
C13 Co3 C11 102.44(10) yes
C1 Co3 Co4 50.75(6) yes
C2 Co3 Co4 50.61(6) yes
C13 Co3 Co4 101.83(7) yes
C11 Co3 Co4 148.31(7) yes
C1 Co3 P7 109.63(6) yes
C2 Co3 P7 143.82(7) yes
C13 Co3 P7 101.16(8) yes
C11 Co3 P7 99.00(8) yes
Co4 Co3 P7 95.959(17) yes
C1 Co4 C2 41.25(8) yes
C1 Co4 Co3 50.99(6) yes
C2 Co4 Co3 50.51(6) yes
C1 Co4 C15 138.95(9) yes
C2 Co4 C15 99.51(9) yes
Co3 Co4 C15 98.26(7) yes
C1 Co4 C17 96.36(9) yes
C2 Co4 C17 101.60(10) yes
Co3 Co4 C17 146.53(7) yes
C15 Co4 C17 105.37(10) yes
C1 Co4 P5 109.38(6) yes
C2 Co4 P5 144.46(7) yes
Co3 Co4 P5 97.333(18) yes
C15 Co4 P5 100.02(7) yes
C17 Co4 P5 101.43(8) yes
C31 P5 C21 102.49(10) yes
C31 P5 Co4 115.63(7) yes
C21 P5 Co4 120.29(7) yes
C31 P5 C6 103.22(9) yes
C21 P5 C6 104.67(10) yes
Co4 P5 C6 108.77(7) yes
P5 C6 P7 108.69(9) yes
P5 C6 H61 114.2 no
P7 C6 H61 112.4 no
P5 C6 H62 106.5 no
P7 C6 H62 104.6 no
H61 C6 H62 109.9 no
C6 P7 C51 103.94(9) yes
C6 P7 C41 103.29(9) yes
C51 P7 C41 102.04(9) yes
C6 P7 Co3 110.50(7) yes
C51 P7 Co3 115.68(7) yes
C41 P7 Co3 119.61(7) yes

loop_
_geom_bond_atom_site_label_1
_geom_bond_atom_site_label_2
_geom_bond_distance
_geom_bond_publ_flag
C11 O12 1.146(3) yes
C11 Co3 1.769(2) yes
C13 O14 1.136(3) yes
C13 Co3 1.804(2) yes
C15 O16 1.128(3) yes
C15 Co4 1.807(2) yes
C17 O18 1.140(3) yes
C17 Co4 1.779(2) yes
C21 C22 1.385(3) yes
C21 C26 1.386(3) yes
C21 P5 1.825(2) yes
C22 C23 1.383(3) yes
C22 H221 0.918 no
C23 C24 1.373(4) yes
C23 H231 0.938 no
C24 C25 1.376(4) yes
C24 H241 0.934 no
C25 C26 1.395(3) yes
C25 H251 0.942 no
C26 H261 0.943 no
C31 C32 1.387(3) yes
C31 C36 1.387(3) yes
C31 P5 1.837(2) yes
C32 C33 1.381(3) yes
C32 H321 0.932 no
C33 C34 1.377(4) yes
C33 H331 0.926 no
C34 C35 1.368(4) yes
C34 H341 0.931 no
C35 C36 1.387(3) yes
C35 H351 0.932 no
C36 H361 0.930 no
C41 C42 1.392(3) yes
C41 C46 1.383(3) yes
C41 P7 1.820(2) yes
C42 C43 1.394(3) yes
C42 H421 0.944 no
C43 C44 1.380(4) yes
C43 H431 0.949 no
C44 C45 1.391(4) yes
C44 H441 0.936 no
C45 C46 1.383(3) yes
C45 H451 0.934 no
C46 H461 0.956 no
C51 C52 1.389(3) yes
C51 C56 1.398(3) yes
C51 P7 1.826(2) yes
C52 C53 1.384(3) yes
C52 H521 0.941 no
C53 C54 1.380(4) yes
C53 H531 0.939 no
C54 C55 1.371(4) yes
C54 H541 0.949 no
C55 C56 1.387(3) yes
C55 H551 0.930 no
C56 H561 0.944 no
C61 C62 1.211(3) yes
C61 C1 1.408(3) yes
C62 Si63 1.839(2) yes
Si63 C64 1.853(3) yes
Si63 C65 1.845(3) yes
Si63 C66 1.863(3) yes
C64 H642 0.946 no
C64 H641 0.956 no
C64 H643 0.953 no
C65 H652 0.960 no
C65 H651 0.962 no
C65 H653 0.939 no
C66 H661 0.956 no
C66 H663 0.964 no
C66 H662 0.947 no
C81 C82 1.216(3) yes
C81 C2 1.391(3) yes
C82 Si83 1.832(2) yes
Si83 C84 1.891(3) yes
Si83 C87 1.890(2) yes
Si83 C90 1.882(2) yes
C84 C85 1.505(4) yes
C84 C86 1.537(3) yes
C84 H841 1.022 no
C85 H852 1.000 no
C85 H851 1.000 no
C85 H853 1.000 no
C86 H862 0.963 no
C86 H861 0.962 no
C86 H863 0.973 no
C87 C88 1.524(4) yes
C87 C89 1.532(3) yes
C87 H871 0.953 no
C88 H881 0.994 no
C88 H882 0.978 no
C88 H883 0.967 no
C89 H892 0.955 no
C89 H891 0.976 no
C89 H893 0.986 no
C90 C91 1.529(4) yes
C90 C92 1.529(3) yes
C90 H901 0.969 no
C91 H911 0.969 no
C91 H912 0.978 no
C91 H913 0.993 no
C92 H921 0.949 no
C92 H922 0.973 no
C92 H923 0.978 no
C1 C2 1.375(3) yes
C1 Co3 1.963(2) yes
C1 Co4 1.956(2) yes
C2 Co3 1.946(2) yes
C2 Co4 1.948(2) yes
Co3 Co4 2.4736(3) yes
Co3 P7 2.2157(6) yes
Co4 P5 2.2180(6) yes
P5 C6 1.841(2) yes
C6 P7 1.835(2) yes
C6 H61 0.945 no
C6 H62 0.945 no
